data_4511555
loop_
_publ_author_name
'Amoore, Jarrod J. M.'
'Black, Cory A.'
'Hanton, Lyall R.'
'Spicer, Mark D.'

_publ_section_title
;
 Increasing Structural Dimensionality in Ag(I) Coordination Polymers
 Formed from the Same Flexible Multimodal Thioether Pyrazine Ligand
;
_journal_issue 3
_journal_name_full 'Crystal Growth &amp; Design'
_journal_page_first 1255
_journal_paper_doi 10.1021/cg050011+
_journal_volume 5
_journal_year 2005
_chemical_compound_source 'synthesis as described'
_chemical_formula_moiety 'C10 H10 Ag1 F6 N4 P1 S1'
_chemical_formula_sum 'C10 H10 Ag F6 N4 P S'
_chemical_formula_weight 471.12
_chemical_name_common CBC
_chemical_name_systematic
;
 ?
;
_space_group_IT_number 14
_symmetry_cell_setting monoclinic
_symmetry_Int_Tables_number 14
_symmetry_space_group_name_Hall '-P 2ybc'
_symmetry_space_group_name_H-M 'P 1 21/c 1'
_atom_sites_solution_hydrogens geom
_atom_sites_solution_primary direct
_atom_sites_solution_secondary difmap
_audit_conform_dict_location ftp://ftp.iucr.org/pub/cif_core.dic
_audit_conform_dict_name cif_core.dic
_audit_conform_dict_version 2.2
_audit_creation_date 2003-11-28T14:33:12-00:00
_audit_creation_method 'WinGX routine CIF_UPDATE'
_cell_angle_alpha 90
_cell_angle_beta 100.646(2)
_cell_angle_gamma 90
_cell_formula_units_Z 4
_cell_length_a 9.9188(2)
_cell_length_b 12.8858(5)
_cell_length_c 11.7449(4)
_cell_measurement_reflns_used 4319
_cell_measurement_temperature 150(2)
_cell_measurement_theta_max 30.034
_cell_measurement_theta_min 3
_cell_measurement_wavelength 0.71073
_cell_volume 1475.30(8)
_computing_cell_refinement 'HKL Scalepack (Otwinowski & Minor 1997)'
_computing_data_collection 'Collect (Nonius BV, 1997-2000)'
_computing_data_reduction 'HKL Denzo and Scalepack (Otwinowski & Minor 1997)'
_computing_molecular_graphics 'Ortep-3 for Windows (Farrugia, 1997)'
_computing_publication_material 'WinGX publication routines (Farrugia, 1999)'
_computing_structure_refinement 'SHELXL-97 (Sheldrick, 1997)'
_computing_structure_solution 'SHELXS-97 (Sheldrick, 1997)'
_diffrn_ambient_temperature 150(2)
_diffrn_detector 'CCD plate'
_diffrn_measured_fraction_theta_full 0.996
_diffrn_measured_fraction_theta_max 0.996
_diffrn_measurement_device '95mm CCD camera on \k-goniostat'
_diffrn_measurement_device_type KappaCCD
_diffrn_measurement_method 'CCD; rotation images; thick slices'
_diffrn_orient_matrix_type 'by Nonius Collect from scalepack cell'
_diffrn_orient_matrix_UB_11 -0.0274039
_diffrn_orient_matrix_UB_12 -0.0069542
_diffrn_orient_matrix_UB_13 0.0774183
_diffrn_orient_matrix_UB_21 -0.025462
_diffrn_orient_matrix_UB_22 0.0751581
_diffrn_orient_matrix_UB_23 -0.0021549
_diffrn_orient_matrix_UB_31 -0.0955209
_diffrn_orient_matrix_UB_32 -0.018039
_diffrn_orient_matrix_UB_33 -0.0388238
_diffrn_radiation_monochromator graphite
_diffrn_radiation_probe x-ray
_diffrn_radiation_type MoK\a
_diffrn_radiation_wavelength 0.71073
_diffrn_reflns_av_R_equivalents 0.0201
_diffrn_reflns_av_unetI/netI 0.0317
_diffrn_reflns_limit_h_max 13
_diffrn_reflns_limit_h_min -13
_diffrn_reflns_limit_k_max 18
_diffrn_reflns_limit_k_min -18
_diffrn_reflns_limit_l_max 16
_diffrn_reflns_limit_l_min -16
_diffrn_reflns_number 8258
_diffrn_reflns_theta_full 30
_diffrn_reflns_theta_max 30
_diffrn_reflns_theta_min 3.16
_diffrn_source 'Enraf Nonius FR590'
_exptl_absorpt_coefficient_mu 1.684
_exptl_absorpt_correction_type none
_exptl_crystal_colour Tan
_exptl_crystal_density_diffrn 2.121
_exptl_crystal_density_method 'not measured'
_exptl_crystal_description prism
_exptl_crystal_F_000 920
_exptl_crystal_size_max 0.25
_exptl_crystal_size_mid 0.25
_exptl_crystal_size_min 0.15
_refine_diff_density_max 0.453
_refine_diff_density_min -0.742
_refine_diff_density_rms 0.091
_refine_ls_extinction_method none
_refine_ls_goodness_of_fit_ref 1.053
_refine_ls_hydrogen_treatment constr
_refine_ls_matrix_type full
_refine_ls_number_parameters 208
_refine_ls_number_reflns 4291
_refine_ls_number_restraints 0
_refine_ls_restrained_S_all 1.053
_refine_ls_R_factor_all 0.0404
_refine_ls_R_factor_gt 0.0276
_refine_ls_shift/su_max 0.001
_refine_ls_shift/su_mean 0
_refine_ls_structure_factor_coef Fsqd
_refine_ls_weighting_details 'calc w=1/[\s^2^(Fo^2^)+(0.0247P)^2^+0.8496P] where P=(Fo^2^+2Fc^2^)/3'
_refine_ls_weighting_scheme calc
_refine_ls_wR_factor_gt 0.0575
_refine_ls_wR_factor_ref 0.0620
_reflns_number_gt 3501
_reflns_number_total 4291
_reflns_threshold_expression >2sigma(I)
_cod_data_source_file cg050011%2Bsi20050110_060632.cif
_cod_data_source_block "'[Ag(L)](PF6)_Compound_2'"
_cod_original_sg_symbol_H-M P21/c
_cod_original_formula_sum 'C10 H10 Ag1 F6 N4 P S'
_cod_database_code 4511555

loop_
_symmetry_equiv_pos_as_xyz
'x, y, z'
'-x, y+1/2, -z+1/2'
'-x, -y, -z'
'x, -y-1/2, z-1/2'

loop_
_atom_site_label
_atom_site_type_symbol
_atom_site_fract_x
_atom_site_fract_y
_atom_site_fract_z
_atom_site_U_iso_or_equiv
_atom_site_adp_type
_atom_site_occupancy
_atom_site_symmetry_multiplicity
_atom_site_calc_flag
_atom_site_refinement_flags
C1 C 0.0432(2) 0.13841(18) 0.74508(19) 0.0275(5) Uani 1 1 d .
H1 H 0.029 0.2044 0.777 0.033 Uiso 1 1 calc R
C2 C -0.0688(2) 0.08510(18) 0.68535(18) 0.0250(4) Uani 1 1 d .
H2 H -0.1574 0.1153 0.6771 0.03 Uiso 1 1 calc R
C3 C 0.0729(2) -0.04607(17) 0.65220(17) 0.0218(4) Uani 1 1 d .
H3 H 0.0871 -0.112 0.6201 0.026 Uiso 1 1 calc R
C4 C 0.1854(2) 0.00839(17) 0.71168(16) 0.0203(4) Uani 1 1 d .
C5 C 0.3274(2) -0.03552(19) 0.72394(17) 0.0245(4) Uani 1 1 d .
H5A H 0.3216 -0.1122 0.7232 0.029 Uiso 1 1 calc R
H5B H 0.3813 -0.0143 0.7999 0.029 Uiso 1 1 calc R
C6 C 0.4964(2) 0.12752(18) 0.66562(19) 0.0257(4) Uani 1 1 d .
H6A H 0.5429 0.1165 0.7468 0.031 Uiso 1 1 calc R
H6B H 0.5675 0.1464 0.6203 0.031 Uiso 1 1 calc R
C7 C 0.3988(2) 0.21709(17) 0.66243(17) 0.0208(4) Uani 1 1 d .
C8 C 0.3903(2) 0.27356(17) 0.76161(17) 0.0229(4) Uani 1 1 d .
H8 H 0.4495 0.2561 0.8322 0.027 Uiso 1 1 calc R
C9 C 0.2250(2) 0.37630(18) 0.65912(18) 0.0263(4) Uani 1 1 d .
H9 H 0.1626 0.4328 0.6547 0.032 Uiso 1 1 calc R
C10 C 0.2343(2) 0.32110(18) 0.55940(17) 0.0288(5) Uani 1 1 d .
H10 H 0.1795 0.3417 0.4879 0.035 Uiso 1 1 calc R
Ag1 Ag 0.258262(16) 0.087768(14) 0.438380(13) 0.02539(6) Uani 1 1 d .
F1 F 0.23719(17) 0.65978(19) 0.63747(13) 0.0647(6) Uani 1 1 d .
F2 F 0.36721(19) 0.62299(19) 0.50550(17) 0.0717(6) Uani 1 1 d .
F3 F 0.1475(2) 0.56827(14) 0.47709(19) 0.0719(6) Uani 1 1 d .
F4 F 0.20793(19) 0.69550(13) 0.36612(12) 0.0507(4) Uani 1 1 d .
F5 F 0.29629(18) 0.78699(15) 0.52482(16) 0.0598(5) Uani 1 1 d .
F6 F 0.07866(15) 0.73289(13) 0.50003(13) 0.0431(4) Uani 1 1 d .
N1 N 0.17016(18) 0.10078(15) 0.75951(15) 0.0250(4) Uani 1 1 d .
N2 N -0.05497(17) -0.00810(14) 0.63892(14) 0.0216(4) Uani 1 1 d .
N3 N 0.30180(18) 0.35158(14) 0.76095(14) 0.0232(4) Uani 1 1 d .
N4 N 0.31797(19) 0.24005(15) 0.56087(15) 0.0250(4) Uani 1 1 d .
P1 P 0.22244(6) 0.67649(5) 0.50184(5) 0.02838(13) Uani 1 1 d .
S1 S 0.41776(5) 0.00633(4) 0.60974(4) 0.01968(10) Uani 1 1 d .

loop_
_atom_site_aniso_label
_atom_site_aniso_U_11
_atom_site_aniso_U_22
_atom_site_aniso_U_33
_atom_site_aniso_U_23
_atom_site_aniso_U_13
_atom_site_aniso_U_12
C1 0.0297(12) 0.0240(11) 0.0303(11) -0.0062(9) 0.0093(9) -0.0011(9)
C2 0.0215(10) 0.0279(11) 0.0261(10) 0.0009(9) 0.0062(8) 0.0021(9)
C3 0.0252(10) 0.0212(10) 0.0203(9) -0.0015(8) 0.0076(8) 0.0018(8)
C4 0.0216(10) 0.0252(11) 0.0153(8) 0.0043(8) 0.0070(7) 0.0012(8)
C5 0.0210(10) 0.0338(12) 0.0199(9) 0.0074(9) 0.0068(7) 0.0039(9)
C6 0.0163(10) 0.0326(12) 0.0276(10) -0.0046(9) 0.0021(8) -0.0014(9)
C7 0.0180(9) 0.0235(11) 0.0208(9) -0.0025(8) 0.0035(7) -0.0049(8)
C8 0.0194(10) 0.0285(11) 0.0195(9) -0.0021(8) 0.0004(7) -0.0038(8)
C9 0.0342(12) 0.0218(11) 0.0212(10) -0.0009(8) 0.0011(8) 0.0015(9)
C10 0.0416(13) 0.0245(11) 0.0176(9) 0.0013(8) -0.0014(9) 0.0019(10)
Ag1 0.02676(9) 0.03210(10) 0.01645(7) -0.00171(6) 0.00178(6) -0.00441(7)
F1 0.0476(10) 0.1216(18) 0.0238(7) 0.0163(10) 0.0035(6) 0.0117(10)
F2 0.0523(11) 0.1037(17) 0.0599(11) 0.0034(11) 0.0128(9) 0.0417(11)
F3 0.0966(16) 0.0296(10) 0.0818(15) 0.0072(9) -0.0036(12) -0.0132(9)
F4 0.0859(12) 0.0456(10) 0.0220(7) -0.0017(7) 0.0137(7) 0.0203(9)
F5 0.0566(11) 0.0606(12) 0.0669(12) -0.0274(9) 0.0238(9) -0.0304(9)
F6 0.0316(7) 0.0558(10) 0.0413(8) -0.0007(7) 0.0051(6) 0.0066(7)
N1 0.0241(9) 0.0286(10) 0.0232(8) -0.0028(7) 0.0069(7) -0.0032(7)
N2 0.0206(9) 0.0252(9) 0.0190(8) 0.0003(7) 0.0037(6) 0.0001(7)
N3 0.0252(9) 0.0244(9) 0.0193(8) -0.0027(7) 0.0027(7) -0.0023(7)
N4 0.0333(10) 0.0233(9) 0.0179(8) -0.0007(7) 0.0033(7) 0.0000(8)
P1 0.0305(3) 0.0325(3) 0.0215(3) 0.0001(2) 0.0033(2) 0.0010(3)
S1 0.0179(2) 0.0234(3) 0.0189(2) 0.00083(19) 0.00630(17) 0.00265(19)

loop_
_atom_type_symbol
_atom_type_description
_atom_type_scat_dispersion_real
_atom_type_scat_dispersion_imag
_atom_type_scat_source
C C 0.0033 0.0016 'International Tables Vol C Tables 4.2.6.8 and 6.1.1.4'
H H 0 0 'International Tables Vol C Tables 4.2.6.8 and 6.1.1.4'
Ag Ag -0.8971 1.1015 'International Tables Vol C Tables 4.2.6.8 and 6.1.1.4'
F F 0.0171 0.0103 'International Tables Vol C Tables 4.2.6.8 and 6.1.1.4'
N N 0.0061 0.0033 'International Tables Vol C Tables 4.2.6.8 and 6.1.1.4'
P P 0.1023 0.0942 'International Tables Vol C Tables 4.2.6.8 and 6.1.1.4'
S S 0.1246 0.1234 'International Tables Vol C Tables 4.2.6.8 and 6.1.1.4'

loop_
_geom_angle_atom_site_label_1
_geom_angle_atom_site_label_2
_geom_angle_atom_site_label_3
_geom_angle
_geom_angle_site_symmetry_1
_geom_angle_site_symmetry_3
N1 C1 C2 122.4(2) . .
N1 C1 H1 118.8 . .
C2 C1 H1 118.8 . .
N2 C2 C1 121.4(2) . .
N2 C2 H2 119.3 . .
C1 C2 H2 119.3 . .
N2 C3 C4 121.8(2) . .
N2 C3 H3 119.1 . .
C4 C3 H3 119.1 . .
N1 C4 C3 121.19(19) . .
N1 C4 C5 118.20(19) . .
C3 C4 C5 120.6(2) . .
C4 C5 S1 113.43(14) . .
C4 C5 H5A 108.9 . .
S1 C5 H5A 108.9 . .
C4 C5 H5B 108.9 . .
S1 C5 H5B 108.9 . .
H5A C5 H5B 107.7 . .
C7 C6 S1 114.88(14) . .
C7 C6 H6A 108.5 . .
S1 C6 H6A 108.5 . .
C7 C6 H6B 108.5 . .
S1 C6 H6B 108.5 . .
H6A C6 H6B 107.5 . .
N4 C7 C8 120.8(2) . .
N4 C7 C6 117.91(18) . .
C8 C7 C6 121.33(18) . .
N3 C8 C7 122.12(19) . .
N3 C8 H8 118.9 . .
C7 C8 H8 118.9 . .
N3 C9 C10 121.2(2) . .
N3 C9 H9 119.4 . .
C10 C9 H9 119.4 . .
N4 C10 C9 121.97(19) . .
N4 C10 H10 119 . .
C9 C10 H10 119 . .
N2 Ag1 N3 95.18(6) 3_556 4_565
N2 Ag1 N4 133.84(6) 3_556 .
N3 Ag1 N4 101.06(6) 4_565 .
N2 Ag1 S1 120.05(5) 3_556 .
N3 Ag1 S1 130.70(4) 4_565 .
N4 Ag1 S1 79.49(4) . .
C1 N1 C4 116.66(18) . .
C2 N2 C3 116.50(18) . .
C2 N2 Ag1 114.49(14) . 3_556
C3 N2 Ag1 128.73(15) . 3_556
C9 N3 C8 116.87(18) . .
C9 N3 Ag1 123.41(15) . 4_566
C8 N3 Ag1 118.45(13) . 4_566
C10 N4 C7 116.93(18) . .
C10 N4 Ag1 122.69(14) . .
C7 N4 Ag1 112.76(14) . .
F3 P1 F2 90.82(13) . .
F3 P1 F1 91.03(12) . .
F2 P1 F1 89.92(10) . .
F3 P1 F4 89.95(11) . .
F2 P1 F4 90.46(10) . .
F1 P1 F4 178.94(11) . .
F3 P1 F6 90.60(11) . .
F2 P1 F6 178.48(12) . .
F1 P1 F6 89.52(9) . .
F4 P1 F6 90.07(9) . .
F3 P1 F5 178.88(11) . .
F2 P1 F5 89.90(12) . .
F1 P1 F5 89.83(11) . .
F4 P1 F5 89.19(10) . .
F6 P1 F5 88.69(10) . .
C6 S1 C5 103.00(11) . .
C6 S1 Ag1 95.39(7) . .
C5 S1 Ag1 112.61(7) . .

loop_
_geom_bond_atom_site_label_1
_geom_bond_atom_site_label_2
_geom_bond_distance
_geom_bond_site_symmetry_2
C1 N1 1.331(3) .
C1 C2 1.382(3) .
C1 H1 0.95 .
C2 N2 1.336(3) .
C2 H2 0.95 .
C3 N2 1.342(3) .
C3 C4 1.391(3) .
C3 H3 0.95 .
C4 N1 1.337(3) .
C4 C5 1.500(3) .
C5 S1 1.827(2) .
C5 H5A 0.99 .
C5 H5B 0.99 .
C6 C7 1.502(3) .
C6 S1 1.813(2) .
C6 H6A 0.99 .
C6 H6B 0.99 .
C7 N4 1.341(3) .
C7 C8 1.389(3) .
C8 N3 1.334(3) .
C8 H8 0.95 .
C9 N3 1.333(3) .
C9 C10 1.388(3) .
C9 H9 0.95 .
C10 N4 1.332(3) .
C10 H10 0.95 .
Ag1 N2 2.2951(17) 3_556
Ag1 N3 2.3393(17) 4_565
Ag1 N4 2.4405(18) .
Ag1 S1 2.5453(5) .
F1 P1 1.5872(16) .
F2 P1 1.5862(17) .
F3 P1 1.5817(19) .
F4 P1 1.5928(15) .
F5 P1 1.6013(18) .
F6 P1 1.5973(16) .
N2 Ag1 2.2951(17) 3_556
N3 Ag1 2.3393(17) 4_566
